data_9009748
loop_
_publ_author_name
'Whitten, A. E.'
'Dittrich, B.'
'Spackman, M. A.'
'Turner, P.'
'Brown, T. C.'

_publ_section_title
;
 Charge density analysis of two polymorphs of antimony(III) oxide
;
_journal_name_full 'Dalton Transactions'
_journal_page_first 23
_journal_page_last 29
_journal_volume 2004
_journal_year 2004
_chemical_formula_sum 'O3 Sb2'
_chemical_name_mineral Valentinite
_space_group_IT_number 56
_symmetry_space_group_name_Hall '-P 2ab 2ac'
_symmetry_space_group_name_H-M 'P c c n'
_cell_angle_alpha 90
_cell_angle_beta 90
_cell_angle_gamma 90
_cell_length_a 4.8996
_cell_length_b 12.4490
_cell_length_c 5.4103
_cell_formula_units_Z 4
_cell_volume 330.002
_database_code_amcsd 0012431
_exptl_crystal_density_diffrn 5.867
_cod_original_formula_sum 'Sb2 O3'
_cod_database_code 9009748

loop_
_space_group_symop_operation_xyz
x,y,z
x,1/2-y,1/2+z
-x,1/2+y,1/2-z
1/2-x,y,1/2+z
1/2+x,-y,1/2-z
1/2+x,1/2+y,-z
1/2-x,1/2-y,z
-x,-y,-z

loop_
_atom_site_aniso_label
_atom_site_aniso_U_11
_atom_site_aniso_U_22
_atom_site_aniso_U_33
_atom_site_aniso_U_12
_atom_site_aniso_U_13
_atom_site_aniso_U_23
Sb 0.00502 0.00545 0.00390 0.00117 0.00046 0.00064
O1 0.01210 0.00660 0.00470 -0.00260 0.00000 0.00000
O2 0.00740 0.00660 0.00490 -0.00145 0.00144 -0.00092

loop_
_atom_site_label
_atom_site_fract_x
_atom_site_fract_y
_atom_site_fract_z
_atom_site_U_iso_or_equiv
Sb 0.04064 0.12753 0.17784 0.00479
O1 0.25000 0.25000 0.02090 0.00781
O2 0.15086 0.05868 -0.14535 0.00629

loop_
_cod_related_entry_id
_cod_related_entry_database
_cod_related_entry_code
1 ChemSpider 14110
2 AMCSD 0012431
